data_1561611
loop_
_publ_author_name
'Ombaka, L.M.'
'Ndungu, P.G.'
'Omondi, B.'
'McGettrick, J.D.'
'Davies, M.L.'
'Nyamori, V.O.'

_publ_section_title
;
 A facile approach towards increasing the nitrogen-content in
 nitrogen-doped carbon nanotubes via halogenated catalysts
;
_journal_name_full 'Journal of Solid State Chemistry'
_journal_page_first 202
_journal_page_last 211
_journal_paper_doi 10.1016/j.jssc.2016.01.007
_journal_volume 235
_journal_year 2016
_chemical_formula_moiety 'C30 H18 F6 Fe N2'
_chemical_formula_sum 'C30 H18 F6 Fe N2'
_chemical_formula_weight 576.31
_space_group_IT_number 2
_space_group_name_Hall '-P 1'
_space_group_name_H-M_alt 'P -1'
_symmetry_cell_setting triclinic
_symmetry_Int_Tables_number 2
_symmetry_space_group_name_Hall '-P 1'
_symmetry_space_group_name_H-M 'P -1'
_atom_sites_solution_hydrogens geom
_atom_sites_solution_primary 'iterative - e.g. charge flipping method'
_atom_sites_solution_secondary 'iterative - e.g. charge flipping method'
_cell_angle_alpha 78.379(2)
_cell_angle_beta 87.424(2)
_cell_angle_gamma 86.612(2)
_cell_formula_units_Z 2
_cell_length_a 7.3569(3)
_cell_length_b 11.7726(4)
_cell_length_c 14.2107(5)
_cell_measurement_reflns_used 30003
_cell_measurement_temperature 173(2)
_cell_measurement_theta_max 28.32
_cell_measurement_theta_min 1.768
_cell_measurement_wavelength 0.71073
_cell_volume 1202.76(8)
_computing_cell_refinement 'SAINT-plus (Bruker, 2008)'
_computing_data_collection 'APEX2 (Bruker, 2008)'
_computing_data_reduction 'SAINT-Plus and XPREP (Bruker, 2008)'
_computing_molecular_graphics 'ORTEP3 (Farrugia, 2012)'
_computing_publication_material 'WinGX (Farrugia, 2012)'
_computing_structure_refinement 'SHELXL-2013 (Sheldrick, 2013)'
_computing_structure_solution 'SHELXL-2013 (Sheldrick, 2013)'
_diffrn_ambient_temperature 173(2)
_diffrn_measured_fraction_theta_full 0.997
_diffrn_measured_fraction_theta_max 0.994
_diffrn_measurement_device_type 'Bruker Smart ApexII CCD'
_diffrn_measurement_method '\f and \w scans'
_diffrn_radiation_probe x-ray
_diffrn_radiation_type MoK\a
_diffrn_radiation_wavelength 0.71073
_diffrn_reflns_av_R_equivalents 0.0326
_diffrn_reflns_av_unetI/netI 0.0217
_diffrn_reflns_Laue_measured_fraction_full 0.997
_diffrn_reflns_Laue_measured_fraction_max 0.994
_diffrn_reflns_limit_h_max 9
_diffrn_reflns_limit_h_min -9
_diffrn_reflns_limit_k_max 15
_diffrn_reflns_limit_k_min -15
_diffrn_reflns_limit_l_max 18
_diffrn_reflns_limit_l_min -18
_diffrn_reflns_number 30003
_diffrn_reflns_point_group_measured_fraction_full 0.997
_diffrn_reflns_point_group_measured_fraction_max 0.994
_diffrn_reflns_theta_full 25.242
_diffrn_reflns_theta_max 28.32
_diffrn_reflns_theta_min 1.768
_diffrn_source graphite
_diffrn_standards_interval_count .
_diffrn_standards_interval_time .
_diffrn_standards_number 0
_exptl_absorpt_coefficient_mu 0.697
_exptl_absorpt_correction_T_max 0.939
_exptl_absorpt_correction_T_min 0.731
_exptl_absorpt_correction_type multi-scan
_exptl_absorpt_process_details 'SADABS (Bruker, 2012)'
_exptl_crystal_colour red
_exptl_crystal_density_diffrn 1.591
_exptl_crystal_density_method 'not measured'
_exptl_crystal_description needle
_exptl_crystal_F_000 584
_exptl_crystal_size_max 0.45
_exptl_crystal_size_mid 0.09
_exptl_crystal_size_min 0.09
_refine_diff_density_max 1.881
_refine_diff_density_min -0.977
_refine_diff_density_rms 0.122
_refine_ls_extinction_method none
_refine_ls_goodness_of_fit_ref 1.113
_refine_ls_hydrogen_treatment constr
_refine_ls_matrix_type full
_refine_ls_number_constraints 0
_refine_ls_number_parameters 380
_refine_ls_number_reflns 5945
_refine_ls_number_restraints 114
_refine_ls_restrained_S_all 1.125
_refine_ls_R_factor_all 0.0707
_refine_ls_R_factor_gt 0.0699
_refine_ls_shift/su_max 0.048
_refine_ls_shift/su_mean 0.003
_refine_ls_structure_factor_coef Fsqd
_refine_ls_weighting_details 'w=1/[\s^2^(Fo^2^)+(0.0436P)^2^+8.0831P] where P=(Fo^2^+2Fc^2^)/3'
_refine_ls_weighting_scheme calc
_refine_ls_wR_factor_gt 0.1778
_refine_ls_wR_factor_ref 0.1782
_reflns_Friedel_coverage 0
_reflns_number_gt 5795
_reflns_number_total 5945
_reflns_threshold_expression 'I > 2\s(I)'
_cod_data_source_file JSSC-2016-235-202.cif
_cod_data_source_block 1
_cod_database_code 1561611
_shelx_estimated_absorpt_t_min 0.744
_shelx_estimated_absorpt_t_max 0.94

loop_
_symmetry_equiv_pos_as_xyz
'x, y, z'
'-x, -y, -z'

loop_
_atom_site_label
_atom_site_type_symbol
_atom_site_fract_x
_atom_site_fract_y
_atom_site_fract_z
_atom_site_U_iso_or_equiv
_atom_site_adp_type
_atom_site_occupancy
_atom_site_site_symmetry_order
_atom_site_calc_flag
_atom_site_refinement_flags_posn
_atom_site_refinement_flags_adp
_atom_site_refinement_flags_occupancy
_atom_site_disorder_assembly
_atom_site_disorder_group
C1 C 0.0913(5) 0.6674(3) 0.3741(3) 0.0140(7) Uani 1 1 d . . . . .
C2 C 0.1843(5) 0.6183(3) 0.2990(3) 0.0163(7) Uani 1 1 d . . . . .
H2 H 0.2781 0.5523 0.3089 0.02 Uiso 1 1 calc R U . . .
C3 C 0.1234(5) 0.6801(3) 0.2088(3) 0.0191(7) Uani 1 1 d . . . . .
H3 H 0.1654 0.665 0.1443 0.023 Uiso 1 1 calc R U . . .
C4 C -0.0082(5) 0.7681(3) 0.2266(3) 0.0193(7) Uani 1 1 d . . . . .
H4 H -0.0744 0.8254 0.1764 0.023 Uiso 1 1 calc R U . . .
C5 C -0.0268(5) 0.7624(3) 0.3277(3) 0.0160(7) Uani 1 1 d . . . . .
H5 H -0.1096 0.8137 0.3607 0.019 Uiso 1 1 calc R U . . .
C6 C 0.4733(5) 0.8416(3) 0.2080(3) 0.0192(7) Uani 1 1 d . . . . .
H6 H 0.534 0.8047 0.1564 0.023 Uiso 1 1 calc R U . . .
C7 C 0.3408(6) 0.9356(3) 0.1937(3) 0.0205(8) Uani 1 1 d . . . . .
H7 H 0.2918 0.9761 0.1305 0.025 Uiso 1 1 calc R U . . .
C8 C 0.2889(5) 0.9615(3) 0.2849(3) 0.0169(7) Uani 1 1 d . . . . .
H8 H 0.1962 1.0231 0.2967 0.02 Uiso 1 1 calc R U . . .
C9 C 0.3896(5) 0.8839(3) 0.3573(3) 0.0148(7) Uani 1 1 d . . . . .
C10 C 0.5038(5) 0.8081(3) 0.3081(3) 0.0161(7) Uani 1 1 d . . . . .
H10 H 0.5903 0.7441 0.3391 0.019 Uiso 1 1 calc R U . . .
C11 C 0.1293(5) 0.6232(3) 0.4738(3) 0.0141(6) Uani 1 1 d . . . . .
H11 H 0.2038 0.5534 0.4857 0.017 Uiso 1 1 calc R U . . .
C12 C 0.0760(5) 0.6652(3) 0.5534(3) 0.0142(7) Uani 1 1 d . . . . .
C13 C -0.0302(5) 0.7738(3) 0.5439(3) 0.0165(7) Uani 1 1 d . . . . .
C14 C 0.1236(5) 0.6080(3) 0.6524(3) 0.0142(7) Uani 1 1 d . . . . .
C15 C 0.0419(5) 0.6475(3) 0.7312(3) 0.0192(7) Uani 1 1 d . . . . .
H15 H -0.0453 0.7111 0.721 0.023 Uiso 1 1 calc R U . . .
C16 C 0.0863(6) 0.5948(4) 0.8247(3) 0.0207(8) Uani 1 1 d . . . . .
H16 H 0.0289 0.6219 0.8778 0.025 Uiso 1 1 calc R U . . .
C17 C 0.2145(5) 0.5027(3) 0.8396(3) 0.0189(7) Uani 1 1 d . . . . .
C18 C 0.2991(6) 0.4631(3) 0.7614(3) 0.0185(7) Uani 1 1 d . . . . .
H18 H 0.3876 0.4002 0.772 0.022 Uiso 1 1 calc R U . . .
C19 C 0.2539(5) 0.5155(3) 0.6685(3) 0.0173(7) Uani 1 1 d . . . . .
H19 H 0.3118 0.4883 0.6155 0.021 Uiso 1 1 calc R U . . .
C20 C 0.2597(6) 0.4408(4) 0.9399(3) 0.0251(8) Uani 1 1 d . . . . .
C21 C 0.3665(5) 0.8900(3) 0.4576(3) 0.0139(6) Uani 1 1 d . . . . .
H21 H 0.2945 0.9553 0.4701 0.017 Uiso 1 1 calc R U . . .
C22 C 0.4313(5) 0.8173(3) 0.5366(3) 0.0138(6) Uani 1 1 d . . . . .
C23 C 0.5362(5) 0.7129(3) 0.5265(3) 0.0160(7) Uani 1 1 d . . . . .
C24 C 0.3958(5) 0.8347(3) 0.6364(3) 0.0147(7) Uani 1 1 d . . . . .
C25 C 0.2665(5) 0.9195(3) 0.6578(3) 0.0163(7) Uani 1 1 d . . . . .
H25 H 0.2024 0.9685 0.6072 0.02 Uiso 1 1 calc R U . . .
C26 C 0.2318(6) 0.9322(3) 0.7516(3) 0.0200(8) Uani 1 1 d . . . . .
H26 H 0.1434 0.9893 0.7653 0.024 Uiso 1 1 calc R U . . .
C27 C 0.3263(6) 0.8615(3) 0.8262(3) 0.0206(8) Uani 1 1 d . . . . .
C28 C 0.4531(6) 0.7775(3) 0.8068(3) 0.0219(8) Uani 1 1 d . . . . .
H28 H 0.5162 0.7288 0.8579 0.026 Uiso 1 1 calc R U . . .
C29 C 0.4888(5) 0.7641(3) 0.7125(3) 0.0187(7) Uani 1 1 d . . . . .
H29 H 0.5771 0.7065 0.6996 0.022 Uiso 1 1 calc R U . . .
F1 F 0.1680(5) 0.3438(3) 0.9670(2) 0.0407(8) Uani 1 1 d . . . . .
F2 F 0.4361(4) 0.4074(3) 0.9468(2) 0.0400(7) Uani 1 1 d . . . . .
F3 F 0.2206(4) 0.5063(3) 1.00538(19) 0.0354(6) Uani 1 1 d . . . . .
Fe1 Fe 0.23621(7) 0.79202(4) 0.28250(4) 0.01197(14) Uani 1 1 d . . . . .
N1 N -0.1111(5) 0.8605(3) 0.5390(3) 0.0219(7) Uani 1 1 d . . . . .
N2 N 0.6169(5) 0.6282(3) 0.5211(3) 0.0219(7) Uani 1 1 d . . . . .
C30 C 0.2823(7) 0.8741(4) 0.9278(3) 0.0340(10) Uani 1 1 d D U . . .
F4A F 0.1935(14) 0.7876(7) 0.9773(5) 0.0557(18) Uani 0.647(15) 1 d D U P A 1
F5A F 0.2033(13) 0.9736(6) 0.9373(9) 0.0477(19) Uani 0.647(15) 1 d D U P A 1
F6A F 0.4423(9) 0.8687(8) 0.9751(5) 0.0448(15) Uani 0.647(15) 1 d D U P A 1
F4B F 0.1182(18) 0.8290(13) 0.9591(9) 0.052(2) Uani 0.353(15) 1 d D U P A 2
F5B F 0.256(2) 0.9855(8) 0.9341(16) 0.038(2) Uani 0.353(15) 1 d D U P A 2
F6B F 0.397(2) 0.8262(13) 0.9934(8) 0.051(2) Uani 0.353(15) 1 d D U P A 2

loop_
_atom_site_aniso_label
_atom_site_aniso_U_11
_atom_site_aniso_U_22
_atom_site_aniso_U_33
_atom_site_aniso_U_23
_atom_site_aniso_U_13
_atom_site_aniso_U_12
C1 0.0132(16) 0.0137(15) 0.0154(16) -0.0029(13) -0.0007(13) -0.0019(12)
C2 0.0176(17) 0.0149(16) 0.0174(17) -0.0055(13) -0.0012(13) -0.0016(13)
C3 0.0214(18) 0.0207(18) 0.0172(17) -0.0067(14) -0.0026(14) -0.0066(14)
C4 0.0174(17) 0.0220(18) 0.0188(18) -0.0026(14) -0.0078(14) -0.0041(14)
C5 0.0129(16) 0.0172(17) 0.0181(17) -0.0033(13) -0.0030(13) -0.0004(13)
C6 0.0205(18) 0.0207(18) 0.0165(17) -0.0035(14) 0.0030(14) -0.0054(14)
C7 0.0249(19) 0.0179(17) 0.0180(18) -0.0008(14) 0.0010(15) -0.0056(15)
C8 0.0197(18) 0.0131(16) 0.0169(17) -0.0008(13) -0.0013(14) -0.0013(13)
C9 0.0152(16) 0.0127(15) 0.0163(17) -0.0031(13) -0.0005(13) 0.0002(13)
C10 0.0128(16) 0.0177(17) 0.0186(17) -0.0061(14) 0.0018(13) -0.0014(13)
C11 0.0132(15) 0.0135(15) 0.0153(16) -0.0019(13) -0.0021(12) -0.0005(12)
C12 0.0127(15) 0.0124(15) 0.0164(17) -0.0009(13) 0.0004(13) 0.0005(12)
C13 0.0171(17) 0.0177(17) 0.0145(16) -0.0035(13) -0.0002(13) 0.0003(14)
C14 0.0149(16) 0.0137(16) 0.0129(16) -0.0002(12) 0.0008(12) -0.0012(13)
C15 0.0189(18) 0.0162(17) 0.0217(19) -0.0032(14) 0.0028(14) 0.0010(14)
C16 0.0241(19) 0.0219(18) 0.0172(18) -0.0072(15) 0.0046(15) -0.0026(15)
C17 0.0211(18) 0.0190(17) 0.0164(17) -0.0024(14) 0.0015(14) -0.0055(14)
C18 0.0248(19) 0.0130(16) 0.0168(17) -0.0008(13) 0.0004(14) -0.0001(14)
C19 0.0213(18) 0.0144(16) 0.0158(17) -0.0028(13) 0.0006(14) 0.0019(14)
C20 0.029(2) 0.028(2) 0.0178(19) -0.0021(16) -0.0005(16) -0.0040(17)
C21 0.0120(15) 0.0139(16) 0.0170(17) -0.0053(13) -0.0013(12) -0.0010(12)
C22 0.0127(15) 0.0132(15) 0.0160(16) -0.0045(13) -0.0004(12) 0.0003(12)
C23 0.0159(16) 0.0170(17) 0.0152(16) -0.0033(13) -0.0027(13) -0.0006(13)
C24 0.0182(17) 0.0108(15) 0.0155(16) -0.0036(13) -0.0020(13) -0.0009(13)
C25 0.0188(17) 0.0141(16) 0.0162(17) -0.0034(13) -0.0032(13) 0.0014(13)
C26 0.027(2) 0.0166(17) 0.0169(18) -0.0059(14) -0.0022(15) 0.0008(15)
C27 0.031(2) 0.0181(17) 0.0134(17) -0.0031(14) -0.0008(15) -0.0036(15)
C28 0.029(2) 0.0177(18) 0.0178(18) -0.0011(14) -0.0060(15) 0.0013(15)
C29 0.0203(18) 0.0157(17) 0.0204(18) -0.0037(14) -0.0036(14) 0.0003(14)
F1 0.062(2) 0.0315(15) 0.0251(14) 0.0084(11) -0.0049(13) -0.0195(14)
F2 0.0340(15) 0.057(2) 0.0258(14) -0.0035(13) -0.0088(12) 0.0091(14)
F3 0.0437(17) 0.0449(17) 0.0189(12) -0.0092(11) -0.0025(11) -0.0024(13)
Fe1 0.0126(2) 0.0124(2) 0.0109(2) -0.00221(17) -0.00090(17) -0.00020(17)
N1 0.0216(16) 0.0195(16) 0.0242(17) -0.0048(13) -0.0018(13) 0.0039(13)
N2 0.0231(17) 0.0197(16) 0.0222(17) -0.0043(13) -0.0009(13) 0.0053(13)
C30 0.062(3) 0.0267(19) 0.0129(17) -0.0036(15) 0.0023(17) -0.0046(19)
F4A 0.093(4) 0.049(3) 0.025(3) -0.003(2) 0.018(3) -0.030(3)
F5A 0.073(5) 0.044(3) 0.024(3) -0.010(3) 0.010(4) 0.013(3)
F6A 0.064(3) 0.057(4) 0.015(2) -0.008(2) -0.003(2) -0.010(3)
F4B 0.079(5) 0.051(5) 0.026(4) -0.007(4) 0.017(4) -0.025(4)
F5B 0.060(5) 0.034(4) 0.022(4) -0.013(3) 0.016(5) -0.010(3)
F6B 0.080(5) 0.053(5) 0.016(4) 0.001(4) -0.003(4) 0.015(4)

loop_
_atom_type_symbol
_atom_type_description
_atom_type_scat_dispersion_real
_atom_type_scat_dispersion_imag
_atom_type_scat_source
C C 0.0033 0.0016 'International Tables Vol C Tables 4.2.6.8 and 6.1.1.4'
F F 0.0171 0.0103 'International Tables Vol C Tables 4.2.6.8 and 6.1.1.4'
Fe Fe 0.3463 0.8444 'International Tables Vol C Tables 4.2.6.8 and 6.1.1.4'
N N 0.0061 0.0033 'International Tables Vol C Tables 4.2.6.8 and 6.1.1.4'
H H 0 0 'International Tables Vol C Tables 4.2.6.8 and 6.1.1.4'

loop_
_geom_angle_atom_site_label_1
_geom_angle_atom_site_label_2
_geom_angle_atom_site_label_3
_geom_angle
_geom_angle_site_symmetry_1
_geom_angle_site_symmetry_3
C2 C1 C5 106.9(3) . .
C2 C1 C11 121.1(3) . .
C5 C1 C11 131.9(3) . .
C2 C1 Fe1 69.6(2) . .
C5 C1 Fe1 68.4(2) . .
C11 C1 Fe1 125.0(3) . .
C3 C2 C1 108.8(3) . .
C3 C2 Fe1 70.0(2) . .
C1 C2 Fe1 69.6(2) . .
C3 C2 H2 125.6 . .
C1 C2 H2 125.6 . .
Fe1 C2 H2 125.6 . .
C2 C3 C4 107.7(3) . .
C2 C3 Fe1 69.9(2) . .
C4 C3 Fe1 69.2(2) . .
C2 C3 H3 126.2 . .
C4 C3 H3 126.2 . .
Fe1 C3 H3 126.2 . .
C5 C4 C3 108.7(3) . .
C5 C4 Fe1 69.0(2) . .
C3 C4 Fe1 70.3(2) . .
C5 C4 H4 125.6 . .
C3 C4 H4 125.6 . .
Fe1 C4 H4 125.6 . .
C4 C5 C1 107.8(3) . .
C4 C5 Fe1 70.2(2) . .
C1 C5 Fe1 70.5(2) . .
C4 C5 H5 126.1 . .
C1 C5 H5 126.1 . .
Fe1 C5 H5 126.1 . .
C7 C6 C10 108.4(3) . .
C7 C6 Fe1 70.2(2) . .
C10 C6 Fe1 69.4(2) . .
C7 C6 H6 125.8 . .
C10 C6 H6 125.8 . .
Fe1 C6 H6 125.8 . .
C6 C7 C8 108.1(3) . .
C6 C7 Fe1 69.5(2) . .
C8 C7 Fe1 69.9(2) . .
C6 C7 H7 125.9 . .
C8 C7 H7 125.9 . .
Fe1 C7 H7 125.9 . .
C7 C8 C9 108.8(3) . .
C7 C8 Fe1 69.8(2) . .
C9 C8 Fe1 70.1(2) . .
C7 C8 H8 125.6 . .
C9 C8 H8 125.6 . .
Fe1 C8 H8 125.6 . .
C8 C9 C21 121.5(3) . .
C8 C9 C10 106.6(3) . .
C21 C9 C10 131.9(3) . .
C8 C9 Fe1 69.4(2) . .
C21 C9 Fe1 126.7(3) . .
C10 C9 Fe1 68.4(2) . .
C6 C10 C9 108.1(3) . .
C6 C10 Fe1 69.9(2) . .
C9 C10 Fe1 70.3(2) . .
C6 C10 H10 126 . .
C9 C10 H10 126 . .
Fe1 C10 H10 126 . .
C12 C11 C1 130.4(3) . .
C12 C11 H11 114.8 . .
C1 C11 H11 114.8 . .
C11 C12 C13 119.8(3) . .
C11 C12 C14 124.1(3) . .
C13 C12 C14 116.0(3) . .
N1 C13 C12 177.7(4) . .
C15 C14 C19 118.9(3) . .
C15 C14 C12 120.4(3) . .
C19 C14 C12 120.7(3) . .
C16 C15 C14 121.0(4) . .
C16 C15 H15 119.5 . .
C14 C15 H15 119.5 . .
C17 C16 C15 119.5(4) . .
C17 C16 H16 120.2 . .
C15 C16 H16 120.2 . .
C16 C17 C18 120.2(4) . .
C16 C17 C20 120.8(4) . .
C18 C17 C20 119.0(4) . .
C19 C18 C17 120.1(4) . .
C19 C18 H18 120 . .
C17 C18 H18 120 . .
C18 C19 C14 120.4(3) . .
C18 C19 H19 119.8 . .
C14 C19 H19 119.8 . .
F2 C20 F3 107.1(4) . .
F2 C20 F1 106.0(4) . .
F3 C20 F1 107.1(4) . .
F2 C20 C17 112.0(4) . .
F3 C20 C17 112.6(4) . .
F1 C20 C17 111.6(4) . .
C22 C21 C9 130.2(3) . .
C22 C21 H21 114.9 . .
C9 C21 H21 114.9 . .
C21 C22 C23 119.7(3) . .
C21 C22 C24 124.3(3) . .
C23 C22 C24 116.0(3) . .
N2 C23 C22 177.8(4) . .
C29 C24 C25 118.3(3) . .
C29 C24 C22 120.2(3) . .
C25 C24 C22 121.5(3) . .
C26 C25 C24 120.6(3) . .
C26 C25 H25 119.7 . .
C24 C25 H25 119.7 . .
C25 C26 C27 120.1(4) . .
C25 C26 H26 119.9 . .
C27 C26 H26 119.9 . .
C28 C27 C26 120.2(4) . .
C28 C27 C30 120.5(4) . .
C26 C27 C30 119.2(4) . .
C27 C28 C29 120.1(4) . .
C27 C28 H28 120 . .
C29 C28 H28 120 . .
C28 C29 C24 120.7(4) . .
C28 C29 H29 119.6 . .
C24 C29 H29 119.6 . .
C5 Fe1 C10 151.98(15) . .
C5 Fe1 C6 166.60(15) . .
C10 Fe1 C6 40.64(15) . .
C5 Fe1 C4 40.75(15) . .
C10 Fe1 C4 166.56(16) . .
C6 Fe1 C4 127.40(16) . .
C5 Fe1 C8 109.39(15) . .
C10 Fe1 C8 68.50(15) . .
C6 Fe1 C8 67.99(15) . .
C4 Fe1 C8 115.76(16) . .
C5 Fe1 C7 129.25(16) . .
C10 Fe1 C7 68.32(16) . .
C6 Fe1 C7 40.38(16) . .
C4 Fe1 C7 106.09(16) . .
C8 Fe1 C7 40.33(15) . .
C5 Fe1 C1 41.12(14) . .
C10 Fe1 C1 118.93(15) . .
C6 Fe1 C1 149.73(15) . .
C4 Fe1 C1 68.41(15) . .
C8 Fe1 C1 133.24(15) . .
C7 Fe1 C1 169.83(16) . .
C5 Fe1 C2 68.70(15) . .
C10 Fe1 C2 109.63(15) . .
C6 Fe1 C2 115.57(15) . .
C4 Fe1 C2 67.77(15) . .
C8 Fe1 C2 172.68(15) . .
C7 Fe1 C2 146.36(15) . .
C1 Fe1 C2 40.81(14) . .
C5 Fe1 C3 68.74(15) . .
C10 Fe1 C3 129.10(16) . .
C6 Fe1 C3 105.80(16) . .
C4 Fe1 C3 40.53(16) . .
C8 Fe1 C3 146.61(15) . .
C7 Fe1 C3 113.44(16) . .
C1 Fe1 C3 68.41(15) . .
C2 Fe1 C3 40.09(15) . .
C5 Fe1 C9 118.58(15) . .
C10 Fe1 C9 41.24(14) . .
C6 Fe1 C9 68.64(15) . .
C4 Fe1 C9 149.63(15) . .
C8 Fe1 C9 40.57(14) . .
C7 Fe1 C9 68.33(15) . .
C1 Fe1 C9 111.75(14) . .
C2 Fe1 C9 133.49(15) . .
C3 Fe1 C9 169.78(15) . .
F4A C30 F5A 111.1(6) . .
F6B C30 F5B 107.2(9) . .
F6B C30 F4B 105.5(7) . .
F5B C30 F4B 103.0(8) . .
F4A C30 F6A 103.8(5) . .
F5A C30 F6A 104.2(6) . .
F4A C30 C27 112.9(4) . .
F6B C30 C27 117.7(7) . .
F5A C30 C27 115.3(6) . .
F5B C30 C27 111.4(10) . .
F4B C30 C27 110.8(6) . .
F6A C30 C27 108.7(5) . .

loop_
_geom_bond_atom_site_label_1
_geom_bond_atom_site_label_2
_geom_bond_distance
_geom_bond_site_symmetry_2
C1 C2 1.442(5) .
C1 C5 1.442(5) .
C1 C11 1.442(5) .
C1 Fe1 2.067(4) .
C2 C3 1.418(5) .
C2 Fe1 2.068(4) .
C2 H2 1 .
C3 C4 1.429(6) .
C3 Fe1 2.070(4) .
C3 H3 1 .
C4 C5 1.425(5) .
C4 Fe1 2.055(4) .
C4 H4 1 .
C5 Fe1 2.038(4) .
C5 H5 1 .
C6 C7 1.419(6) .
C6 C10 1.422(5) .
C6 Fe1 2.052(4) .
C6 H6 1 .
C7 C8 1.421(5) .
C7 Fe1 2.061(4) .
C7 H7 1 .
C8 C9 1.433(5) .
C8 Fe1 2.062(4) .
C8 H8 1 .
C9 C21 1.443(5) .
C9 C10 1.450(5) .
C9 Fe1 2.071(4) .
C10 Fe1 2.045(4) .
C10 H10 1 .
C11 C12 1.356(5) .
C11 H11 0.95 .
C12 C13 1.444(5) .
C12 C14 1.479(5) .
C13 N1 1.142(5) .
C14 C15 1.396(5) .
C14 C19 1.398(5) .
C15 C16 1.392(6) .
C15 H15 0.95 .
C16 C17 1.383(6) .
C16 H16 0.95 .
C17 C18 1.398(5) .
C17 C20 1.506(6) .
C18 C19 1.386(5) .
C18 H18 0.95 .
C19 H19 0.95 .
C20 F2 1.335(5) .
C20 F3 1.336(5) .
C20 F1 1.341(5) .
C21 C22 1.355(5) .
C21 H21 0.95 .
C22 C23 1.440(5) .
C22 C24 1.482(5) .
C23 N2 1.144(5) .
C24 C29 1.402(5) .
C24 C25 1.407(5) .
C25 C26 1.383(5) .
C25 H25 0.95 .
C26 C27 1.393(5) .
C26 H26 0.95 .
C27 C28 1.378(6) .
C27 C30 1.500(6) .
C28 C29 1.392(6) .
C28 H28 0.95 .
C29 H29 0.95 .
C30 F4A 1.307(7) .
C30 F6B 1.306(9) .
C30 F5A 1.305(8) .
C30 F5B 1.334(11) .
C30 F4B 1.367(10) .
C30 F6A 1.374(7) .

loop_
_geom_torsion_atom_site_label_1
_geom_torsion_atom_site_label_2
_geom_torsion_atom_site_label_3
_geom_torsion_atom_site_label_4
_geom_torsion
_geom_torsion_site_symmetry_1
_geom_torsion_site_symmetry_2
_geom_torsion_site_symmetry_3
_geom_torsion_site_symmetry_4
C5 C1 C2 C3 -0.8(4) . . . .
C11 C1 C2 C3 -178.6(3) . . . .
Fe1 C1 C2 C3 -59.2(3) . . . .
C5 C1 C2 Fe1 58.4(2) . . . .
C11 C1 C2 Fe1 -119.4(3) . . . .
C1 C2 C3 C4 -0.1(4) . . . .
Fe1 C2 C3 C4 -59.0(3) . . . .
C1 C2 C3 Fe1 58.9(3) . . . .
C2 C3 C4 C5 1.0(4) . . . .
Fe1 C3 C4 C5 -58.5(3) . . . .
C2 C3 C4 Fe1 59.5(3) . . . .
C3 C4 C5 C1 -1.5(4) . . . .
Fe1 C4 C5 C1 -60.8(2) . . . .
C3 C4 C5 Fe1 59.3(3) . . . .
C2 C1 C5 C4 1.5(4) . . . .
C11 C1 C5 C4 178.9(4) . . . .
Fe1 C1 C5 C4 60.6(3) . . . .
C2 C1 C5 Fe1 -59.2(2) . . . .
C11 C1 C5 Fe1 118.3(4) . . . .
C10 C6 C7 C8 0.3(4) . . . .
Fe1 C6 C7 C8 59.4(3) . . . .
C10 C6 C7 Fe1 -59.1(3) . . . .
C6 C7 C8 C9 0.3(4) . . . .
Fe1 C7 C8 C9 59.4(3) . . . .
C6 C7 C8 Fe1 -59.1(3) . . . .
C7 C8 C9 C21 179.6(3) . . . .
Fe1 C8 C9 C21 -121.2(3) . . . .
C7 C8 C9 C10 -0.8(4) . . . .
Fe1 C8 C9 C10 58.5(2) . . . .
C7 C8 C9 Fe1 -59.2(3) . . . .
C7 C6 C10 C9 -0.8(4) . . . .
Fe1 C6 C10 C9 -60.3(3) . . . .
C7 C6 C10 Fe1 59.5(3) . . . .
C8 C9 C10 C6 0.9(4) . . . .
C21 C9 C10 C6 -179.4(4) . . . .
Fe1 C9 C10 C6 60.0(3) . . . .
C8 C9 C10 Fe1 -59.1(3) . . . .
C21 C9 C10 Fe1 120.5(4) . . . .
C2 C1 C11 C12 170.6(4) . . . .
C5 C1 C11 C12 -6.6(7) . . . .
Fe1 C1 C11 C12 84.9(5) . . . .
C1 C11 C12 C13 -3.0(6) . . . .
C1 C11 C12 C14 178.7(3) . . . .
C11 C12 C14 C15 -170.6(4) . . . .
C13 C12 C14 C15 11.0(5) . . . .
C11 C12 C14 C19 10.8(6) . . . .
C13 C12 C14 C19 -167.6(3) . . . .
C19 C14 C15 C16 -1.1(6) . . . .
C12 C14 C15 C16 -179.7(4) . . . .
C14 C15 C16 C17 0.6(6) . . . .
C15 C16 C17 C18 0.1(6) . . . .
C15 C16 C17 C20 -177.4(4) . . . .
C16 C17 C18 C19 -0.4(6) . . . .
C20 C17 C18 C19 177.2(4) . . . .
C17 C18 C19 C14 -0.1(6) . . . .
C15 C14 C19 C18 0.8(6) . . . .
C12 C14 C19 C18 179.4(4) . . . .
C16 C17 C20 F2 -144.0(4) . . . .
C18 C17 C20 F2 38.4(5) . . . .
C16 C17 C20 F3 -23.1(6) . . . .
C18 C17 C20 F3 159.2(4) . . . .
C16 C17 C20 F1 97.4(5) . . . .
C18 C17 C20 F1 -80.3(5) . . . .
C8 C9 C21 C22 171.3(4) . . . .
C10 C9 C21 C22 -8.3(7) . . . .
Fe1 C9 C21 C22 84.7(5) . . . .
C9 C21 C22 C23 -2.4(6) . . . .
C9 C21 C22 C24 -179.9(4) . . . .
C21 C22 C24 C29 -171.1(4) . . . .
C23 C22 C24 C29 11.4(5) . . . .
C21 C22 C24 C25 10.4(6) . . . .
C23 C22 C24 C25 -167.1(3) . . . .
C29 C24 C25 C26 -0.3(6) . . . .
C22 C24 C25 C26 178.2(4) . . . .
C24 C25 C26 C27 0.6(6) . . . .
C25 C26 C27 C28 -0.8(6) . . . .
C25 C26 C27 C30 -178.1(4) . . . .
C26 C27 C28 C29 0.8(6) . . . .
C30 C27 C28 C29 178.0(4) . . . .
C27 C28 C29 C24 -0.5(6) . . . .
C25 C24 C29 C28 0.3(6) . . . .
C22 C24 C29 C28 -178.3(4) . . . .
C28 C27 C30 F4A -69.7(8) . . . .
C26 C27 C30 F4A 107.5(7) . . . .
C28 C27 C30 F6B 17.4(11) . . . .
C26 C27 C30 F6B -165.3(10) . . . .
C28 C27 C30 F5A 161.2(7) . . . .
C26 C27 C30 F5A -21.5(8) . . . .
C28 C27 C30 F5B 141.9(9) . . . .
C26 C27 C30 F5B -40.9(9) . . . .
C28 C27 C30 F4B -104.0(9) . . . .
C26 C27 C30 F4B 73.2(9) . . . .
C28 C27 C30 F6A 44.8(6) . . . .
C26 C27 C30 F6A -138.0(5) . . . .
